data_2100846
loop_
_publ_author_name
'Ianelli, S.'
'Nardelli, M.'
'Belletti, D.'
'Jamart-Gr\'egoire, B.'
'Mouaddib, A.'
'Caub\`ere, P.'

_publ_section_title
;
 Synthesis and structure of new bronchospasmolytic agents. II
;
_journal_issue 5
_journal_name_full 'Acta Crystallographica Section B'
_journal_page_first 687
_journal_page_last 695
_journal_paper_doi 10.1107/S0108768192002647
_journal_volume 48
_journal_year 1992
_chemical_formula_moiety 'C20 H27 N1 O4'
_chemical_formula_sum 'C20 H27 N O4'
_chemical_formula_weight 345.4
_chemical_name_systematic
;
   1-hydroxy-8-morpholino-tricyclo[6.5.0.02,7]trideca-2,4,6-triene-13-
   -spiro-(2'-1',3'-dioxan)              (compound 3)
;
_space_group_crystal_system triclinic
_space_group_IT_number 2
_space_group_name_Hall '-P 1'
_space_group_name_H-M_alt 'P -1'
_cell_angle_alpha 99.09(2)
_cell_angle_beta 112.11(2)
_cell_angle_gamma 95.03(3)
_cell_formula_units_Z 4
_cell_length_a 10.676(4)
_cell_length_b 13.310(4)
_cell_length_c 14.042(2)
_cell_measurement_reflns_used 25
_cell_measurement_temperature 293
_cell_measurement_theta_max 19
_cell_measurement_theta_min 12
_cell_volume 1801.6(10)
_computing_cell_refinement 'LQPARM (Nardelli & Mangia)'
_computing_data_collection 'CAD4 (Enraf-Nonius'
_computing_data_reduction 'DIFAU (Ugozzoli et al.)'
_computing_molecular_graphics 'ORTEP (Johnson)'
_computing_structure_refinement 'SHELX76 (Sheldrick)'
_computing_structure_solution 'SHELX86 (Sheldrick)'
_diffrn_ambient_temperature 293
_diffrn_measurement_device CAD4
_diffrn_measurement_method 'theta-2theta scan'
_diffrn_radiation_monochromator graphite
_diffrn_radiation_source 'standard Molybdenum anode'
_diffrn_radiation_type 'Xray MoKalpha mean'
_diffrn_radiation_wavelength .71069
_diffrn_reflns_limit_h_max 12
_diffrn_reflns_limit_h_min -12
_diffrn_reflns_limit_k_max 15
_diffrn_reflns_limit_k_min -15
_diffrn_reflns_limit_l_max 16
_diffrn_reflns_limit_l_min 0
_diffrn_reflns_number 6323
_diffrn_reflns_reduction_process
;
     Half refletion sphere (an asymmetric unit) was collected
;
_diffrn_reflns_theta_max 25
_diffrn_reflns_theta_min 3
_diffrn_standards_decay_% 0
_diffrn_standards_interval_time 160
_diffrn_standards_number 1
_exptl_absorpt_coefficient_mu .0823
_exptl_absorpt_correction_type 'not applied'
_exptl_crystal_colour colourles
_exptl_crystal_density_diffrn 1.274
_exptl_crystal_description
;
?
;
_exptl_crystal_F_000 744
_exptl_crystal_size_max 0.46
_exptl_crystal_size_mid 0.42
_exptl_crystal_size_min 0.33
_refine_diff_density_max 0.19
_refine_diff_density_min -0.17
_refine_ls_extinction_method 'according to Zachariasen'
_refine_ls_goodness_of_fit_obs 0.9398
_refine_ls_hydrogen_treatment 'not refined'
_refine_ls_matrix_type userblock
_refine_ls_number_constraints 0
_refine_ls_number_parameters 602
_refine_ls_number_reflns 2871
_refine_ls_number_restraints 0
_refine_ls_R_factor_obs 0.0389
_refine_ls_shift/esd_max 0.003
_refine_ls_structure_factor_coef F
_refine_ls_weighting_scheme unit
_refine_ls_wR_factor_obs 0.0433
_reflns_number_observed 2871
_reflns_number_total 6323
_reflns_observed_criterion 2.0sigma(I)
_cod_data_source_file ge0307.cif
_cod_data_source_block 3
_cod_depositor_comments
;
 Updating space group information and adding the symmetry operation list.

 Antanas Vaitkus,
 2018-06-14

 Correcting the coordinates of the atoms 'H2A', 'H3A' and 'H24B'.
 The z coordinate of atom 'H2A' was changed from '-.1.0179(4)' to '-1.0179(4)'.
 The z coordinate of atom 'H3A' was changed from '-.1.1091(4)' to '-1.1091(4)'.
 The z coordinate of atom 'H24B' was changed from '.4747(3)`' to '.4747(3)'.

 Antanas Vaitkus,
 2018-06-14

The following automatic conversions were performed:

'_refine_ls_weighting_scheme' value 'unit weights' was changed to
'unit'.

Automatic conversion script
Id: cif_fix_values 3143 2015-03-26 13:38:13Z robertas 
;
_cod_original_cell_volume 1802.0(10)
_cod_original_sg_symbol_H-M P-1
_cod_original_formula_sum 'C20 H27 N1 O4'
_cod_database_code 2100846

loop_
_space_group_symop_id
_space_group_symop_operation_xyz
1 x,y,z
2 -x,-y,-z

loop_
_atom_site_aniso_label
_atom_site_aniso_U_11
_atom_site_aniso_U_22
_atom_site_aniso_U_33
_atom_site_aniso_U_12
_atom_site_aniso_U_13
_atom_site_aniso_U_23
N1A .044(2) .042(2) .050(2) .0163(18) .0237(18) .0160(17)
O1A .0362(16) .0336(16) .0431(17) .0056(13) .0105(13) .0051(13)
O2A .051(2) .061(2) .095(3) .030(2) .033(2) .0251(17)
O3A .0432(17) .0518(19) .0415(17) .0148(15) .0156(14) .0187(14)
O4A .0402(17) .071(2) .0339(17) .0107(15) .0185(14) .0134(15)
C1A .038(2) .054(3) .037(2) .011(2) .014(2) .010(2)
C2A .052(3) .101(4) .040(3) .014(3) .022(3) .030(3)
C3A .068(4) .168(7) .067(4) .050(4) .046(3) .051(4)
C4A .080(5) .179(8) .114(6) .092(6) .071(4) .042(5)
C5A .074(4) .108(5) .121(5) .078(4) .057(4) .029(4)
C6A .041(3) .055(3) .061(3) .023(3) .025(2) .007(2)
C7A .043(3) .035(2) .054(3) .011(2) .022(2) .007(2)
C8A .034(2) .034(2) .035(2) .0062(19) .0154(19) .0062(18)
C9A .037(2) .047(3) .034(2) .006(2) .018(2) .008(2)
C10A .036(3) .066(3) .044(3) -.000(2) .015(2) .001(2)
C11A .047(3) .078(4) .071(4) -.023(3) .016(3) -.015(3)
C12A .067(4) .046(4) .116(5) -.018(3) .017(4) -.013(3)
C13A .060(3) .036(3) .089(4) -.008(3) .017(3) .006(2)
C14A .056(3) .060(3) .068(3) .032(3) .028(3) .023(3)
C15A .058(3) .066(4) .072(4) .029(3) .025(3) .024(3)
C16A .056(3) .063(4) .084(4) .025(3) .038(3) .018(3)
C17A .050(3) .054(3) .064(3) .016(3) .033(3) .019(2)
C18A .047(3) .076(4) .055(3) .034(3) .016(3) .022(3)
C19A .059(3) .117(5) .040(3) .028(3) .024(3) .017(3)
C20A .061(4) .113(5) .063(4) .053(3) .027(3) .031(3)
N1B .0290(18) .0331(19) .047(2) .0078(16) .0184(16) .0039(15)
O1B .0424(18) .055(2) .0412(18) .0132(15) .0139(15) .0004(15)
O2B .051(2) .0475(19) .070(2) -.0029(17) .0284(17) -.0097(16)
O3B .0407(18) .051(2) .085(3) .0259(18) .0279(17) .0018(15)
O4B .0356(17) .0403(17) .0525(18) .0081(14) .0173(14) .0091(13)
C1B .035(2) .036(3) .052(3) .012(2) .012(2) .007(2)
C2B .054(3) .039(3) .067(3) .012(3) .010(3) .008(2)
C3B .059(3) .044(3) .067(4) -.001(3) .002(3) .025(3)
C4B .057(3) .065(4) .061(3) -.003(3) .015(3) .028(3)
C5B .047(3) .059(3) .050(3) .001(2) .018(2) .017(2)
C6B .034(2) .042(3) .039(3) .003(2) .008(2) .011(2)
C7B .036(2) .034(2) .043(3) .008(2) .018(2) .0104(19)
C8B .035(2) .033(2) .040(3) .0084(19) .013(2) .0058(19)
C9B .036(2) .039(3) .049(3) .009(2) .016(2) .004(2)
C10B .048(3) .056(3) .050(3) -.006(3) .011(2) -.001(3)
C11B .049(3) .077(4) .047(3) .007(3) .009(3) .004(3)
C12B .054(3) .080(4) .038(3) .003(3) .019(2) .017(3)
C13B .047(3) .048(3) .044(3) .015(2) .020(2) .014(2)
C14B .038(2) .044(3) .053(3) .013(2) .022(2) .008(2)
C15B .038(3) .056(3) .060(3) .015(3) .016(2) .002(2)
C16B .051(3) .050(3) .067(3) -.006(3) .032(3) -.006(2)
C17B .039(3) .039(3) .057(3) .002(2) .025(2) .003(2)
C18B .058(4) .085(4) .115(6) .036(4) .046(4) .002(3)
C19B .037(3) .066(4) .061(3) .009(3) .017(2) .014(2)
C20B .045(3) .087(4) .089(5) .022(4) .038(3) .013(3)

loop_
_atom_site_label
_atom_site_fract_x
_atom_site_fract_y
_atom_site_fract_z
_atom_site_U_iso_or_equiv
_atom_site_thermal_displace_type
_atom_site_calc_attached_atom
_atom_site_type_symbol
N1A -.3771(3) -.3888(3) -.7159(3) .0425(15) Uani . N
O1A -.4622(3) -.2176(2) -.7578(2) .0395(12) Uani . O
O2A -.0975(3) -.4144(3) -.6407(3) .0651(17) Uani . O
O3A -.7052(3) -.1859(2) -.8815(2) .0445(12) Uani . O
O4A -.6016(3) -.2980(2) -.9654(2) .0468(13) Uani . O
C1A -.6369(4) -.3052(3) -.7119(3) .0426(19) Uani . C
C2A -.7117(5) -.2544(4) -.6637(4) .062(2) Uani . C
C3A -.7505(6) -.3062(6) -.5987(4) .090(4) Uani . C
C4A -.7176(6) -.4019(6) -.5847(5) .106(5) Uani . C
C5A -.6411(6) -.4519(5) -.6318(5) .088(4) Uani . C
C6A -.6004(4) -.3994(4) -.6960(4) .050(2) Uani . C
C7A -.5282(4) -.4081(3) -.7718(3) .043(2) Uani . C
C8A -.5749(4) -.2973(3) -.7916(3) .0337(17) Uani . C
C9A -.6761(4) -.2878(3) -.9003(3) .0385(17) Uani . C
C10A -.8105(4) -.3633(4) -.9464(4) .051(2) Uani . C
C11A -.8075(5) -.4740(4) -.9927(4) .074(3) Uani . C
C12A -.7341(6) -.5384(4) -.9147(5) .088(3) Uani . C
C13A -.5790(5) -.5036(4) -.8605(4) .068(3) Uani . C
C14A -.3214(5) -.4494(4) -.6354(4) .057(2) Uani . C
C15A -.1698(5) -.4100(4) -.5740(4) .063(3) Uani . C
C16A -.1526(5) -.3572(4) -.7211(4) .063(2) Uani . C
C17A -.3033(4) -.3980(4) -.7860(4) .052(2) Uani . C
C18A -.7685(5) -.1445(4) -.9731(4) .057(2) Uani . C
C19A -.6641(5) -.2637(5) -1.0620(4) .069(3) Uani . C
C20A -.6870(6) -.1534(5) -1.0405(4) .073(3) Uani . C
N1B .0606(3) .0364(2) .7981(3) .0355(15) Uani . N
O1B -.0823(3) -.0787(2) .8657(2) .0470(14) Uani . O
O2B .2326(3) .2243(2) .9236(3) .0578(15) Uani . O
O3B -.3146(3) -.2035(2) .7624(3) .0569(15) Uani . O
O4B -.3200(3) -.0356(2) .7275(2) .0428(12) Uani . O
C1B -.0515(4) -.1987(3) .7279(3) .0418(19) Uani . C
C2B -.0407(5) -.3015(3) .7314(4) .058(2) Uani . C
C3B .0495(5) -.3417(4) .6909(4) .064(3) Uani . C
C4B .1213(5) -.2829(4) .6498(4) .064(2) Uani . C
C5B .1099(5) -.1800(4) .6465(3) .053(2) Uani . C
C6B .0219(4) -.1396(3) .6889(3) .0406(19) Uani . C
C7B -.0369(4) -.0420(3) .7094(3) .0365(18) Uani . C
C8B -.1232(4) -.1120(3) .7569(3) .0362(17) Uani . C
C9B -.2806(4) -.1325(3) .7061(3) .0414(19) Uani . C
C10B -.3455(5) -.1836(4) .5889(4) .056(2) Uani . C
C11B -.3494(5) -.1106(4) .5104(4) .062(2) Uani . C
C12B -.2063(5) -.0744(4) .5105(4) .058(2) Uani . C
C13B -.1091(4) .0021(3) .6117(3) .045(2) Uani . C
C14B .1932(4) .0680(3) .7930(3) .0432(19) Uani . C
C15B .2890(4) .1360(4) .8972(4) .052(2) Uani . C
C16B .1037(5) .1925(4) .9281(4) .056(2) Uani . C
C17B .0045(4) .1292(3) .8232(3) .0441(18) Uani . C
C18B -.4505(6) -.2127(5) .7585(5) .081(4) Uani . C
C19B -.4604(4) -.0398(4) .7150(4) .055(2) Uani . C
C20B -.4880(5) -.1082(4) .7837(5) .070(3) Uani . C
H1OA -.405(4) -.246(3) -.7145(34) .088(15) Uiso O1A H
H1A -.7738(5) -.0643(4) -.9494(4) .084(16) Uiso C18A H
H2A -.8707(5) -.1867(4) -1.0179(4) .058(13) Uiso C18A H
H3A -.7614(5) -.3125(5) -1.1091(4) .095(17) Uiso C19A H
H4A -.5979(5) -.2688(5) -1.1042(4) .075(15) Uiso C19A H
H5A -.5894(6) -.1033(5) -.9999(4) .089(18) Uiso C20A H
H6A -.7425(6) -.1312(5) -1.1139(4) .094(17) Uiso C20A H
H7A -.3360(5) -.5294(4) -.6726(4) .068(15) Uiso C14A H
H8A -.3737(5) -.4420(4) -.5827(4) .076(15) Uiso C14A H
H9A -.1566(5) -.3309(4) -.5343(4) .085(16) Uiso C15A H
H10A -.1286(5) -.4566(4) -.5166(4) .089(17) Uiso C15A H
H11A -.0974(5) -.3640(4) -.7718(4) .077(16) Uiso C16A H
H12A -.1409(5) -.2771(4) -.6851(4) .066(14) Uiso C16A H
H13A -.3432(4) -.3534(4) -.8456(4) .062(14) Uiso C17A H
H14A -.3161(4) -.4779(4) -.8231(4) .066(14) Uiso C17A H
H15A -.6139(6) -.5264(5) -.6190(5) .12(2) Uiso C5A H
H16A -.7534(6) -.4399(6) -.5351(5) .12(2) Uiso C4A H
H17A -.8083(6) -.2706(6) -.5578(4) .096(17) Uiso C3A H
H18A -.7378(5) -.1795(4) -.6757(3) .11(2) Uiso C2A H
H19A -.8466(4) -.3656(3) -.8844(3) .054(12) Uiso C10A H
H20A -.8827(4) -.3331(3) -1.0080(3) .058(14) Uiso C10A H
H21A -.7573(5) -.4717(4) -1.0465(4) .099(19) Uiso C11A H
H22A -.9121(5) -.5122(4) -1.0355(4) .099(18) Uiso C11A H
H23A -.7533(6) -.6174(4) -.9562(5) .083(19) Uiso C12A H
H24A -.7756(6) -.5339(4) -.8552(5) .110(19) Uiso C12A H
H25A -.5342(5) -.5667(3) -.8283(4) .083(17) Uiso C13A H
H26A -.5429(5) -.4879(3) -.9197(4) .092(17) Uiso C13A H
H10B -.008(5) -.039(4) .8883(37) .110(16) Uiso O1B H
H1B -.5209(5) -.2517(5) .6805(5) .13(3) Uiso C18B H
H2B -.4577(5) -.2571(5) .8148(5) .102(19) Uiso C18B H
H3B -.4792(4) .0369(4) .7380(4) .088(17) Uiso C19B H
H4B -.5271(4) -.0711(4) .6339(4) .061(13) Uiso C19B H
H5B -.5954(5) -.1167(4) .7697(5) .080(15) Uiso C20B H
H6B -.4275(5) -.0733(4) .8652(5) .10(2) Uiso C20B H
H7B .2372(4) .0004(3) .7772(3) .051(12) Uiso C14B H
H8B .1782(4) .1103(3) .7310(3) .044(11) Uiso C14B H
H9B .3848(4) .1611(3) .8922(4) .084(16) Uiso C15B H
H10B .3069(4) .0918(3) .9580(4) .068(14) Uiso C15B H
H11B .1189(4) .1467(4) .9874(4) .065(15) Uiso C16B H
H12B .0620(4) .2598(4) .9481(4) .062(13) Uiso C16B H
H13B -.0093(4) .1739(3) .7632(3) .051(12) Uiso C17B H
H14B -.0929(4) .1071(3) .8272(3) .037(10) Uiso C17B H
H15B .1655(4) -.1347(4) .6134(3) .070(14) Uiso C5B H
H16B .1892(5) -.3181(4) .6188(4) .11(2) Uiso C4B H
H17B .0636(5) -.4209(4) .6917(4) .080(16) Uiso C3B H
H18B -.0980(5) -.3470(3) .7632(4) .063(14) Uiso C2B H
H19B -.4497(15) -.2174(10) .5706(7) .070(14) Uiso C10B H
H20B -.2883(15) -.2436(10) .5762(7) .11(2) Uiso C10B H
H21B -.3903(16) -.0433(10) .5316(7) .080(16) Uiso C11B H
H22B -.4160(16) -.1515(10) .4321(7) .063(14) Uiso C10B H
H23B -.2715(5) -.0352(4) .4539(3) .21(4) Uiso C12B H
H24B -.1514(5) -.1209(4) .4747(3) .14(3) Uiso C12B H
H25B -.1678(4) .0573(3) .6323(3) .046(12) Uiso C13B H
H26B -.0306(4) .0410(3) .5934(3) .066(14) Uiso C13B H

loop_
_atom_type_symbol
_atom_type_description
_atom_type_scat_dispersion_real
_atom_type_scat_dispersion_imag
_atom_type_scat_source
N Nitrogen .004 .003 'IT.4 Tab. 2.2A 2.3.1'
O Oxygen .008 .006 'IT.4 Tab. 2.2A 2.3.1'
C Carbon .002 .002 'IT.4 Tab. 2.2A 2.3.1'
H Hydrogen .000 .000 'IT.4 Tab. 2.2C'

loop_
_geom_contact_atom_site_label_1
_geom_contact_atom_site_label_2
_geom_contact_distance
N1A O1A 2.598(4)
N1A O2A 2.839(4)
N1A C6A 2.498(6)
N1A C8A 2.499(5)
N1A C13A 2.500(4)
N1A C15A 2.432(5)
N1A C16A 2.427(6)
O1A O3A 2.638(3)
O1A O4A 2.707(3)
O1A C1A 2.452(5)
O1A C7A 2.527(4)
O1A C9A 2.385(4)
O2A C14A 2.426(6)
O2A C17A 2.427(5)
O3A O4A 2.356(4)
O3A C1A 2.969(5)
O3A C8A 2.314(4)
O3A C10A 2.398(5)
O3A C19A 2.788(6)
O3A C20A 2.414(7)
O4A C8A 2.346(5)
O4A C10A 2.446(6)
O4A C11A 2.940(6)
O4A C18A 2.815(6)
O4A C20A 2.424(7)
C1A C3A 2.336(8)
C1A C4A 2.698(10)
C1A C5A 2.408(8)
C1A C7A 2.140(6)
C1A C9A 2.570(6)
C2A C4A 2.411(10)
C2A C5A 2.855(9)
C2A C6A 2.424(7)
C2A C8A 2.736(7)
C3A C5A 2.422(10)
C3A C6A 2.727(9)
C4A C6A 2.342(10)
C5A C7A 2.772(9)
C6A C8A 2.125(7)
C6A C13A 2.599(7)
C6A C14A 2.943(6)
C7A C9A 2.743(6)
C7A C12A 2.604(5)
C7A C14A 2.492(6)
C7A C17A 2.476(7)
C8A C10A 2.592(4)
C8A C13A 2.754(6)
C9A C11A 2.608(6)
C9A C18A 2.417(7)
C9A C19A 2.390(7)
C9A C20A 2.840(8)
C10A C12A 2.586(7)
C11A C13A 2.557(6)
C13A C17A 2.868(6)
C14A C16A 2.813(8)
C14A C17A 2.392(8)
C15A C16A 2.349(8)
C15A C17A 2.814(7)
C18A C19A 2.459(8)
N1B O1B 2.592(5)
N1B O2B 2.846(3)
N1B C6B 2.496(5)
N1B C8B 2.489(5)
N1B C13B 2.499(4)
N1B C15B 2.436(4)
N1B C16B 2.421(5)
O1B O3B 2.612(3)
O1B O4B 2.726(3)
O1B C1B 2.449(5)
O1B C7B 2.527(6)
O1B C9B 2.382(4)
O2B C14B 2.435(5)
O2B C17B 2.415(4)
O3B O4B 2.363(4)
O3B C8B 2.319(5)
O3B C10B 2.394(6)
O3B C19B 2.809(6)
O3B C20B 2.416(7)
O4B C8B 2.340(5)
O4B C10B 2.457(5)
O4B C11B 2.941(5)
O4B C18B 2.808(7)
O4B C20B 2.403(7)
C1B C3B 2.350(7)
C1B C4B 2.713(8)
C1B C5B 2.415(7)
C1B C7B 2.141(5)
C1B C9B 2.599(6)
C2B C4B 2.423(9)
C2B C5B 2.866(8)
C2B C6B 2.429(6)
C2B C8B 2.758(6)
C3B C5B 2.432(7)
C3B C6B 2.734(6)
C4B C6B 2.350(7)
C5B C7B 2.766(6)
C6B C8B 2.132(7)
C6B C13B 2.579(6)
C6B C14B 2.990(5)
C7B C9B 2.750(6)
C7B C12B 2.635(5)
C7B C14B 2.492(5)
C7B C17B 2.466(5)
C8B C10B 2.605(5)
C8B C13B 2.766(6)
C9B C11B 2.635(6)
C9B C18B 2.425(8)
C9B C19B 2.402(6)
C9B C20B 2.833(8)
C10B C12B 2.626(8)
C11B C13B 2.600(5)
C13B C17B 2.915(5)
C14B C16B 2.812(7)
C14B C17B 2.393(7)
C15B C16B 2.338(7)
C15B C17B 2.803(6)
C18B C19B 2.473(8)
